data_1508846
loop_
_publ_author_name
'Wetzel, Alexander'
'W\"ockel, Simone'
'Schelwies, Mathias'
'Brinks, Marion K.'
'Rominger, Frank'
'Hofmann, Peter'
'Limbach, Michael'

_publ_section_title
;
 Selective Alkylation of Amines with Alcohols by Cp*-Iridium(III)
 Half-Sandwich Complexes.
;
_journal_issue 2
_journal_name_full 'Organic letters'
_journal_page_first 266
_journal_page_last 269
_journal_paper_doi 10.1021/ol303075h
_journal_volume 15
_journal_year 2013
_chemical_formula_sum 'C12.5 H20 Cl2 Ir N O2'
_chemical_formula_weight 479.40
_chemical_name_common '2a in manuscript'
_chemical_name_systematic ?
_space_group_IT_number 19
_symmetry_cell_setting orthorhombic
_symmetry_space_group_name_Hall 'P 2ac 2ab'
_symmetry_space_group_name_H-M 'P 21 21 21'
_atom_sites_solution_hydrogens geom
_atom_sites_solution_primary direct
_atom_sites_solution_secondary difmap
_audit_creation_method SHELXL-97
_cell_angle_alpha 90.00
_cell_angle_beta 90.00
_cell_angle_gamma 90.00
_cell_formula_units_Z 8
_cell_length_a 12.8975(7)
_cell_length_b 14.6754(8)
_cell_length_c 16.4298(9)
_cell_measurement_reflns_used 9465
_cell_measurement_temperature 200(2)
_cell_measurement_theta_max 31.65
_cell_measurement_theta_min 2.44
_cell_volume 3109.8(3)
_computing_cell_refinement 'Bruker SAINT'
_computing_data_collection 'Bruker APEX2'
_computing_data_reduction 'Bruker SAINT'
_computing_molecular_graphics 'Bruker SHELXTL'
_computing_publication_material 'Bruker SHELXTL'
_computing_structure_refinement 'SHELXL-97 (Sheldrick, 2008)'
_computing_structure_solution 'SHELXS-97 (Sheldrick, 2008)'
_diffrn_ambient_temperature 200(2)
_diffrn_measured_fraction_theta_full 0.998
_diffrn_measured_fraction_theta_max 0.998
_diffrn_measurement_device_type 'Bruker APEX-II CCD'
_diffrn_measurement_method '\f and \w scans'
_diffrn_radiation_monochromator mirror
_diffrn_radiation_source 'ImuS microsource'
_diffrn_radiation_type MoK\a
_diffrn_radiation_wavelength 0.71073
_diffrn_reflns_av_R_equivalents 0.0265
_diffrn_reflns_av_sigmaI/netI 0.0237
_diffrn_reflns_limit_h_max 19
_diffrn_reflns_limit_h_min -19
_diffrn_reflns_limit_k_max 21
_diffrn_reflns_limit_k_min -21
_diffrn_reflns_limit_l_max 17
_diffrn_reflns_limit_l_min -24
_diffrn_reflns_number 45407
_diffrn_reflns_theta_full 31.66
_diffrn_reflns_theta_max 31.66
_diffrn_reflns_theta_min 1.86
_exptl_absorpt_coefficient_mu 8.926
_exptl_absorpt_correction_T_max 0.5005
_exptl_absorpt_correction_T_min 0.3680
_exptl_absorpt_correction_type multi-scan
_exptl_absorpt_process_details
;
Sheldrick, G. M. (2008). <i>SADABS</i>. University of G\"ottingen, Germany.
;
_exptl_crystal_colour yellow
_exptl_crystal_density_diffrn 2.048
_exptl_crystal_density_method 'not measured'
_exptl_crystal_description polyhedron
_exptl_crystal_F_000 1832
_exptl_crystal_size_max 0.14
_exptl_crystal_size_mid 0.11
_exptl_crystal_size_min 0.09
_refine_diff_density_max 0.683
_refine_diff_density_min -0.547
_refine_diff_density_rms 0.087
_refine_ls_abs_structure_details 'Flack H D (1983), Acta Cryst. A39, 876-881'
_refine_ls_abs_structure_Flack -0.017(3)
_refine_ls_extinction_method none
_refine_ls_goodness_of_fit_ref 1.048
_refine_ls_hydrogen_treatment constr
_refine_ls_matrix_type full
_refine_ls_number_parameters 344
_refine_ls_number_reflns 10458
_refine_ls_number_restraints 0
_refine_ls_restrained_S_all 1.048
_refine_ls_R_factor_all 0.0193
_refine_ls_R_factor_gt 0.0169
_refine_ls_shift/su_max 0.003
_refine_ls_shift/su_mean 0.000
_refine_ls_structure_factor_coef Fsqd
_refine_ls_weighting_details 'calc w=1/[\s^2^(Fo^2^)+(0.0157P)^2^+0.1994P] where P=(Fo^2^+2Fc^2^)/3'
_refine_ls_weighting_scheme calc
_refine_ls_wR_factor_gt 0.0341
_refine_ls_wR_factor_ref 0.0347
_reflns_number_gt 9899
_reflns_number_total 10458
_reflns_threshold_expression >2sigma(I)
_cod_data_source_file ol303075h_si_002.cif
_cod_data_source_block siw1
_cod_depositor_comments
;
The following automatic conversions were performed:

'_symmetry_cell_setting' value 'Orthorhombic' changed to
'orthorhombic' according to
/home/saulius/struct/CIF-dictionaries/cif_core.dic dictionary named
'cif_core.dic' version 2.4.2 from 2011-04-26.

Automatic conversion script
Id: cif_fix_values 1891 2012-01-12 08:04:46Z andrius 
;
_cod_original_sg_symbol_H-M P2(1)2(1)2(1)
_cod_original_formula_sum 'C12.50 H20 Cl2 Ir N O2'
_cod_database_code 1508846

loop_
_symmetry_equiv_pos_as_xyz
'x, y, z'
'-x+1/2, -y, z+1/2'
'-x, y+1/2, -z+1/2'
'x+1/2, -y+1/2, -z'

loop_
_atom_site_label
_atom_site_type_symbol
_atom_site_fract_x
_atom_site_fract_y
_atom_site_fract_z
_atom_site_U_iso_or_equiv
_atom_site_adp_type
_atom_site_occupancy
_atom_site_symmetry_multiplicity
_atom_site_calc_flag
_atom_site_refinement_flags
Ir1_1 Ir 0.071614(7) 0.613741(6) 0.360456(6) 0.01848(2) Uani 1 1 d .
Cl1_1 Cl 0.07935(5) 0.75564(4) 0.28595(4) 0.02546(12) Uani 1 1 d .
C1_1 C -0.1441(2) 0.62979(17) 0.30647(15) 0.0228(5) Uani 1 1 d .
O1_1 O -0.22230(15) 0.62429(16) 0.26472(13) 0.0359(5) Uani 1 1 d .
O2_1 O -0.06112(14) 0.58297(13) 0.29181(11) 0.0238(4) Uani 1 1 d .
C2_1 C -0.1413(2) 0.69382(18) 0.37881(15) 0.0239(5) Uani 1 1 d .
H2A_1 H -0.1444 0.7576 0.3593 0.029 Uiso 1 1 calc R
H2B_1 H -0.2028 0.6828 0.4135 0.029 Uiso 1 1 calc R
N3_1 N -0.04560(15) 0.68090(15) 0.42814(13) 0.0211(4) Uani 1 1 d .
H3A_1 H -0.0611 0.6471 0.4737 0.025 Uiso 1 1 calc R
H3B_1 H -0.0215 0.7368 0.4450 0.025 Uiso 1 1 calc R
C11_1 C 0.17684(19) 0.57551(19) 0.45512(18) 0.0253(5) Uani 1 1 d .
C12_1 C 0.23430(18) 0.6110(2) 0.38837(18) 0.0259(5) Uani 1 1 d .
C13_1 C 0.2134(2) 0.55408(19) 0.31675(17) 0.0250(5) Uani 1 1 d .
C14_1 C 0.14269(19) 0.48333(18) 0.34251(17) 0.0264(5) Uani 1 1 d .
C15_1 C 0.11931(17) 0.49605(19) 0.42794(16) 0.0244(5) Uani 1 1 d .
C16_1 C 0.1778(2) 0.6119(2) 0.54020(17) 0.0340(6) Uani 1 1 d .
H16A_1 H 0.2328 0.5817 0.5714 0.051 Uiso 1 1 calc R
H16B_1 H 0.1107 0.6000 0.5660 0.051 Uiso 1 1 calc R
H16C_1 H 0.1907 0.6777 0.5390 0.051 Uiso 1 1 calc R
C17_1 C 0.3042(2) 0.6912(2) 0.3911(2) 0.0336(7) Uani 1 1 d .
H17A_1 H 0.2762 0.7365 0.4290 0.050 Uiso 1 1 calc R
H17B_1 H 0.3094 0.7181 0.3366 0.050 Uiso 1 1 calc R
H17C_1 H 0.3732 0.6721 0.4094 0.050 Uiso 1 1 calc R
C18_1 C 0.2583(2) 0.5680(2) 0.2338(2) 0.0378(7) Uani 1 1 d .
H18A_1 H 0.3295 0.5446 0.2326 0.057 Uiso 1 1 calc R
H18B_1 H 0.2586 0.6332 0.2208 0.057 Uiso 1 1 calc R
H18C_1 H 0.2163 0.5353 0.1936 0.057 Uiso 1 1 calc R
C19_1 C 0.0952(2) 0.4116(2) 0.2900(2) 0.0349(7) Uani 1 1 d .
H19A_1 H 0.0992 0.4304 0.2329 0.052 Uiso 1 1 calc R
H19B_1 H 0.0224 0.4031 0.3054 0.052 Uiso 1 1 calc R
H19C_1 H 0.1328 0.3542 0.2973 0.052 Uiso 1 1 calc R
C20_1 C 0.0576(2) 0.4339(2) 0.4817(2) 0.0372(7) Uani 1 1 d .
H20A_1 H 0.1047 0.3943 0.5123 0.056 Uiso 1 1 calc R
H20B_1 H 0.0113 0.3965 0.4482 0.056 Uiso 1 1 calc R
H20C_1 H 0.0163 0.4703 0.5198 0.056 Uiso 1 1 calc R
Ir1_2 Ir 0.857089(7) 0.508044(6) 0.015315(6) 0.01897(2) Uani 1 1 d .
Cl1_2 Cl 0.91676(6) 0.35504(4) -0.01156(4) 0.03242(14) Uani 1 1 d .
C1_2 C 0.6700(2) 0.42808(19) 0.08677(17) 0.0246(5) Uani 1 1 d .
O1_2 O 0.58276(15) 0.39478(15) 0.09459(12) 0.0343(5) Uani 1 1 d .
O2_2 O 0.70829(14) 0.45003(14) 0.01741(12) 0.0291(4) Uani 1 1 d .
C2_2 C 0.7363(2) 0.4456(2) 0.16052(17) 0.0302(6) Uani 1 1 d .
H2A_2 H 0.7082 0.4985 0.1907 0.036 Uiso 1 1 calc R
H2B_2 H 0.7334 0.3919 0.1969 0.036 Uiso 1 1 calc R
N3_2 N 0.84579(16) 0.46398(15) 0.13848(13) 0.0236(4) Uani 1 1 d .
H3A_2 H 0.8844 0.4119 0.1455 0.028 Uiso 1 1 calc R
H3B_2 H 0.8722 0.5082 0.1723 0.028 Uiso 1 1 calc R
C11_2 C 0.9155(2) 0.56598(18) -0.09632(15) 0.0229(5) Uani 1 1 d .
C12_2 C 0.82020(19) 0.6086(2) -0.07441(16) 0.0253(5) Uani 1 1 d .
C13_2 C 0.8315(2) 0.65090(19) 0.00507(17) 0.0272(6) Uani 1 1 d .
C14_2 C 0.9372(2) 0.63537(18) 0.03063(15) 0.0260(5) Uani 1 1 d .
C15_2 C 0.98806(19) 0.58225(18) -0.02995(16) 0.0236(5) Uani 1 1 d .
C16_2 C 0.9377(2) 0.5130(2) -0.17178(16) 0.0318(6) Uani 1 1 d .
H16A_2 H 0.8765 0.4772 -0.1867 0.048 Uiso 1 1 calc R
H16B_2 H 0.9964 0.4719 -0.1621 0.048 Uiso 1 1 calc R
H16C_2 H 0.9549 0.5550 -0.2161 0.048 Uiso 1 1 calc R
C17_2 C 0.7222(2) 0.6074(3) -0.12371(17) 0.0380(7) Uani 1 1 d .
H17A_2 H 0.7203 0.6609 -0.1594 0.057 Uiso 1 1 calc R
H17B_2 H 0.6622 0.6086 -0.0871 0.057 Uiso 1 1 calc R
H17C_2 H 0.7200 0.5519 -0.1568 0.057 Uiso 1 1 calc R
C18_2 C 0.7516(3) 0.7070(2) 0.0476(2) 0.0450(9) Uani 1 1 d .
H18A_2 H 0.7625 0.7033 0.1066 0.068 Uiso 1 1 calc R
H18B_2 H 0.6824 0.6838 0.0343 0.068 Uiso 1 1 calc R
H18C_2 H 0.7574 0.7705 0.0300 0.068 Uiso 1 1 calc R
C19_2 C 0.9847(3) 0.6695(2) 0.10763(19) 0.0386(7) Uani 1 1 d .
H19A_2 H 1.0334 0.6239 0.1287 0.058 Uiso 1 1 calc R
H19B_2 H 0.9301 0.6804 0.1480 0.058 Uiso 1 1 calc R
H19C_2 H 1.0218 0.7265 0.0968 0.058 Uiso 1 1 calc R
C20_2 C 1.0990(2) 0.5521(2) -0.0282(2) 0.0351(7) Uani 1 1 d .
H20A_2 H 1.1396 0.5896 -0.0659 0.053 Uiso 1 1 calc R
H20B_2 H 1.1033 0.4880 -0.0447 0.053 Uiso 1 1 calc R
H20C_2 H 1.1265 0.5590 0.0270 0.053 Uiso 1 1 calc R
C21 C 0.4323(3) 0.2509(2) 0.2243(2) 0.0452(8) Uani 1 1 d .
H21A H 0.4799 0.2747 0.1820 0.054 Uiso 1 1 calc R
H21B H 0.3916 0.2006 0.2001 0.054 Uiso 1 1 calc R
Cl3 Cl 0.50516(10) 0.20907(10) 0.30684(8) 0.0821(4) Uani 1 1 d .
Cl4 Cl 0.34865(7) 0.33750(6) 0.25575(6) 0.0515(2) Uani 1 1 d .

loop_
_atom_site_aniso_label
_atom_site_aniso_U_11
_atom_site_aniso_U_22
_atom_site_aniso_U_33
_atom_site_aniso_U_23
_atom_site_aniso_U_13
_atom_site_aniso_U_12
Ir1_1 0.01796(3) 0.01597(4) 0.02149(4) -0.00158(4) -0.00241(4) 0.00053(4)
Cl1_1 0.0306(3) 0.0211(3) 0.0247(3) 0.0025(2) -0.0031(3) -0.0019(3)
C1_1 0.0236(10) 0.0216(13) 0.0233(12) 0.0004(10) -0.0020(10) -0.0003(10)
O1_1 0.0264(9) 0.0415(13) 0.0397(12) -0.0099(10) -0.0119(9) 0.0031(9)
O2_1 0.0230(8) 0.0232(9) 0.0252(9) -0.0068(7) -0.0033(7) 0.0021(7)
C2_1 0.0227(10) 0.0244(13) 0.0246(13) -0.0028(10) -0.0010(10) 0.0041(10)
N3_1 0.0221(9) 0.0212(11) 0.0200(10) -0.0004(9) -0.0007(8) 0.0005(8)
C11_1 0.0246(11) 0.0207(13) 0.0306(14) 0.0019(11) -0.0071(10) 0.0034(10)
C12_1 0.0179(9) 0.0201(13) 0.0397(15) 0.0004(12) -0.0047(10) 0.0005(10)
C13_1 0.0202(11) 0.0228(14) 0.0322(15) -0.0012(11) -0.0011(11) 0.0033(10)
C14_1 0.0210(10) 0.0179(12) 0.0402(16) -0.0040(11) -0.0014(11) 0.0029(10)
C15_1 0.0202(10) 0.0187(13) 0.0343(14) 0.0032(12) -0.0035(9) 0.0014(9)
C16_1 0.0376(14) 0.0331(16) 0.0313(15) -0.0037(14) -0.0109(11) 0.0031(13)
C17_1 0.0256(12) 0.0291(16) 0.0461(18) 0.0007(14) -0.0075(12) -0.0057(11)
C18_1 0.0328(14) 0.0398(19) 0.0410(19) -0.0025(15) 0.0092(13) 0.0051(13)
C19_1 0.0341(14) 0.0234(15) 0.0472(18) -0.0131(13) -0.0057(13) -0.0002(11)
C20_1 0.0331(14) 0.0291(15) 0.0494(18) 0.0116(15) 0.0017(14) 0.0014(12)
Ir1_2 0.02283(4) 0.01897(5) 0.01510(4) 0.00053(4) -0.00105(3) 0.00121(4)
Cl1_2 0.0480(4) 0.0214(3) 0.0279(3) 0.0008(3) 0.0020(3) 0.0085(3)
C1_2 0.0280(12) 0.0186(13) 0.0274(14) -0.0008(10) 0.0010(10) 0.0030(10)
O1_2 0.0283(9) 0.0363(12) 0.0382(11) 0.0016(10) 0.0033(8) -0.0044(10)
O2_2 0.0282(9) 0.0382(11) 0.0209(9) 0.0022(9) -0.0029(8) -0.0073(8)
C2_2 0.0339(14) 0.0352(17) 0.0215(13) -0.0002(11) 0.0017(11) -0.0060(12)
N3_2 0.0297(10) 0.0234(11) 0.0178(9) -0.0002(9) -0.0040(10) -0.0014(8)
C11_2 0.0241(11) 0.0261(14) 0.0183(11) 0.0036(10) 0.0005(10) 0.0000(10)
C12_2 0.0276(11) 0.0274(15) 0.0210(12) 0.0065(11) 0.0003(9) 0.0039(11)
C13_2 0.0362(13) 0.0207(13) 0.0247(14) 0.0024(10) 0.0055(11) 0.0071(10)
C14_2 0.0383(13) 0.0203(13) 0.0194(12) 0.0022(9) -0.0003(11) -0.0026(11)
C15_2 0.0261(11) 0.0232(13) 0.0216(13) 0.0019(10) 0.0014(10) -0.0010(10)
C16_2 0.0341(13) 0.0389(17) 0.0224(12) -0.0064(12) 0.0045(11) -0.0058(14)
C17_2 0.0300(12) 0.058(2) 0.0264(14) 0.0100(15) -0.0070(11) 0.0068(14)
C18_2 0.056(2) 0.0359(19) 0.0430(19) -0.0020(15) 0.0153(15) 0.0161(16)
C19_2 0.0576(19) 0.0286(17) 0.0296(15) -0.0078(13) -0.0043(14) -0.0095(14)
C20_2 0.0235(12) 0.0388(18) 0.0430(18) 0.0007(14) -0.0033(12) 0.0007(11)
C21 0.0411(16) 0.048(2) 0.0463(19) -0.0131(16) 0.0010(16) 0.0058(17)
Cl3 0.0703(7) 0.1014(10) 0.0747(8) 0.0013(7) -0.0118(6) 0.0403(7)
Cl4 0.0465(4) 0.0433(5) 0.0648(6) -0.0029(4) 0.0066(4) 0.0087(4)

loop_
_atom_type_symbol
_atom_type_description
_atom_type_scat_dispersion_real
_atom_type_scat_dispersion_imag
_atom_type_scat_source
C C 0.0033 0.0016 'International Tables Vol C Tables 4.2.6.8 and 6.1.1.4'
H H 0.0000 0.0000 'International Tables Vol C Tables 4.2.6.8 and 6.1.1.4'
N N 0.0061 0.0033 'International Tables Vol C Tables 4.2.6.8 and 6.1.1.4'
O O 0.0106 0.0060 'International Tables Vol C Tables 4.2.6.8 and 6.1.1.4'
Cl Cl 0.1484 0.1585 'International Tables Vol C Tables 4.2.6.8 and 6.1.1.4'
Ir Ir -1.4442 7.9887 'International Tables Vol C Tables 4.2.6.8 and 6.1.1.4'

loop_
_geom_angle_atom_site_label_1
_geom_angle_atom_site_label_2
_geom_angle_atom_site_label_3
_geom_angle
O2_1 Ir1_1 N3_1 78.48(7)
O2_1 Ir1_1 C11_1 148.39(9)
N3_1 Ir1_1 C11_1 101.13(9)
O2_1 Ir1_1 C14_1 94.75(8)
N3_1 Ir1_1 C14_1 142.44(10)
C11_1 Ir1_1 C14_1 66.06(11)
O2_1 Ir1_1 C15_1 109.80(9)
N3_1 Ir1_1 C15_1 107.94(9)
C11_1 Ir1_1 C15_1 39.66(10)
C14_1 Ir1_1 C15_1 39.49(10)
O2_1 Ir1_1 C12_1 155.12(9)
N3_1 Ir1_1 C12_1 126.40(10)
C11_1 Ir1_1 C12_1 38.75(10)
C14_1 Ir1_1 C12_1 66.09(10)
C15_1 Ir1_1 C12_1 66.04(10)
O2_1 Ir1_1 C13_1 115.23(9)
N3_1 Ir1_1 C13_1 166.11(9)
C11_1 Ir1_1 C13_1 66.21(11)
C14_1 Ir1_1 C13_1 39.34(10)
C15_1 Ir1_1 C13_1 66.46(10)
C12_1 Ir1_1 C13_1 39.93(10)
O2_1 Ir1_1 Cl1_1 86.96(5)
N3_1 Ir1_1 Cl1_1 83.95(6)
C11_1 Ir1_1 Cl1_1 124.60(8)
C14_1 Ir1_1 Cl1_1 133.01(8)
C15_1 Ir1_1 Cl1_1 160.82(6)
C12_1 Ir1_1 Cl1_1 94.82(8)
C13_1 Ir1_1 Cl1_1 98.42(8)
O1_1 C1_1 O2_1 122.9(2)
O1_1 C1_1 C2_1 120.0(2)
O2_1 C1_1 C2_1 117.1(2)
C1_1 O2_1 Ir1_1 117.38(15)
N3_1 C2_1 C1_1 111.6(2)
N3_1 C2_1 H2A_1 109.3
C1_1 C2_1 H2A_1 109.3
N3_1 C2_1 H2B_1 109.3
C1_1 C2_1 H2B_1 109.3
H2A_1 C2_1 H2B_1 108.0
C2_1 N3_1 Ir1_1 111.40(15)
C2_1 N3_1 H3A_1 109.3
Ir1_1 N3_1 H3A_1 109.3
C2_1 N3_1 H3B_1 109.3
Ir1_1 N3_1 H3B_1 109.3
H3A_1 N3_1 H3B_1 108.0
C12_1 C11_1 C15_1 108.8(2)
C12_1 C11_1 C16_1 125.8(3)
C15_1 C11_1 C16_1 125.3(3)
C12_1 C11_1 Ir1_1 70.97(15)
C15_1 C11_1 Ir1_1 70.30(15)
C16_1 C11_1 Ir1_1 126.24(19)
C11_1 C12_1 C13_1 108.3(2)
C11_1 C12_1 C17_1 125.7(3)
C13_1 C12_1 C17_1 126.0(3)
C11_1 C12_1 Ir1_1 70.28(14)
C13_1 C12_1 Ir1_1 70.12(14)
C17_1 C12_1 Ir1_1 125.8(2)
C14_1 C13_1 C12_1 106.9(2)
C14_1 C13_1 C18_1 127.6(3)
C12_1 C13_1 C18_1 125.6(3)
C14_1 C13_1 Ir1_1 70.03(14)
C12_1 C13_1 Ir1_1 69.95(14)
C18_1 C13_1 Ir1_1 125.3(2)
C13_1 C14_1 C15_1 108.8(2)
C13_1 C14_1 C19_1 126.6(3)
C15_1 C14_1 C19_1 124.5(3)
C13_1 C14_1 Ir1_1 70.63(15)
C15_1 C14_1 Ir1_1 70.26(15)
C19_1 C14_1 Ir1_1 122.28(18)
C14_1 C15_1 C11_1 107.2(2)
C14_1 C15_1 C20_1 127.1(3)
C11_1 C15_1 C20_1 125.4(3)
C14_1 C15_1 Ir1_1 70.25(15)
C11_1 C15_1 Ir1_1 70.04(15)
C20_1 C15_1 Ir1_1 130.02(18)
C11_1 C16_1 H16A_1 109.5
C11_1 C16_1 H16B_1 109.5
H16A_1 C16_1 H16B_1 109.5
C11_1 C16_1 H16C_1 109.5
H16A_1 C16_1 H16C_1 109.5
H16B_1 C16_1 H16C_1 109.5
C12_1 C17_1 H17A_1 109.5
C12_1 C17_1 H17B_1 109.5
H17A_1 C17_1 H17B_1 109.5
C12_1 C17_1 H17C_1 109.5
H17A_1 C17_1 H17C_1 109.5
H17B_1 C17_1 H17C_1 109.5
C13_1 C18_1 H18A_1 109.5
C13_1 C18_1 H18B_1 109.5
H18A_1 C18_1 H18B_1 109.5
C13_1 C18_1 H18C_1 109.5
H18A_1 C18_1 H18C_1 109.5
H18B_1 C18_1 H18C_1 109.5
C14_1 C19_1 H19A_1 109.5
C14_1 C19_1 H19B_1 109.5
H19A_1 C19_1 H19B_1 109.5
C14_1 C19_1 H19C_1 109.5
H19A_1 C19_1 H19C_1 109.5
H19B_1 C19_1 H19C_1 109.5
C15_1 C20_1 H20A_1 109.5
C15_1 C20_1 H20B_1 109.5
H20A_1 C20_1 H20B_1 109.5
C15_1 C20_1 H20C_1 109.5
H20A_1 C20_1 H20C_1 109.5
H20B_1 C20_1 H20C_1 109.5
O2_2 Ir1_2 C13_2 105.00(9)
O2_2 Ir1_2 N3_2 78.39(8)
C13_2 Ir1_2 N3_2 111.32(9)
O2_2 Ir1_2 C12_2 95.03(9)
C13_2 Ir1_2 C12_2 39.82(11)
N3_2 Ir1_2 C12_2 148.11(9)
O2_2 Ir1_2 C15_2 158.78(9)
C13_2 Ir1_2 C15_2 66.07(10)
N3_2 Ir1_2 C15_2 122.55(9)
C12_2 Ir1_2 C15_2 65.53(10)
O2_2 Ir1_2 C14_2 142.15(10)
C13_2 Ir1_2 C14_2 39.45(11)
N3_2 Ir1_2 C14_2 100.70(9)
C12_2 Ir1_2 C14_2 65.67(10)
C15_2 Ir1_2 C14_2 38.76(10)
O2_2 Ir1_2 C11_2 119.55(9)
C13_2 Ir1_2 C11_2 66.35(10)
N3_2 Ir1_2 C11_2 162.07(9)
C12_2 Ir1_2 C11_2 38.75(9)
C15_2 Ir1_2 C11_2 39.58(10)
C14_2 Ir1_2 C11_2 65.74(10)
O2_2 Ir1_2 Cl1_2 85.25(6)
C13_2 Ir1_2 Cl1_2 161.95(7)
N3_2 Ir1_2 Cl1_2 85.02(6)
C12_2 Ir1_2 Cl1_2 125.89(8)
C15_2 Ir1_2 Cl1_2 99.08(7)
C14_2 Ir1_2 Cl1_2 132.58(8)
C11_2 Ir1_2 Cl1_2 95.72(7)
O1_2 C1_2 O2_2 122.9(3)
O1_2 C1_2 C2_2 120.1(3)
O2_2 C1_2 C2_2 117.0(2)
C1_2 O2_2 Ir1_2 117.89(17)
N3_2 C2_2 C1_2 112.0(2)
N3_2 C2_2 H2A_2 109.2
C1_2 C2_2 H2A_2 109.2
N3_2 C2_2 H2B_2 109.2
C1_2 C2_2 H2B_2 109.2
H2A_2 C2_2 H2B_2 107.9
C2_2 N3_2 Ir1_2 110.65(16)
C2_2 N3_2 H3A_2 109.5
Ir1_2 N3_2 H3A_2 109.5
C2_2 N3_2 H3B_2 109.5
Ir1_2 N3_2 H3B_2 109.5
H3A_2 N3_2 H3B_2 108.1
C12_2 C11_2 C15_2 107.0(2)
C12_2 C11_2 C16_2 127.2(2)
C15_2 C11_2 C16_2 125.8(2)
C12_2 C11_2 Ir1_2 69.92(15)
C15_2 C11_2 Ir1_2 69.66(14)
C16_2 C11_2 Ir1_2 124.6(2)
C11_2 C12_2 C13_2 109.1(2)
C11_2 C12_2 C17_2 125.8(3)
C13_2 C12_2 C17_2 125.0(2)
C11_2 C12_2 Ir1_2 71.33(15)
C13_2 C12_2 Ir1_2 69.72(14)
C17_2 C12_2 Ir1_2 123.4(2)
C14_2 C13_2 C12_2 106.8(2)
C14_2 C13_2 C18_2 127.0(3)
C12_2 C13_2 C18_2 126.0(3)
C14_2 C13_2 Ir1_2 71.05(15)
C12_2 C13_2 Ir1_2 70.47(16)
C18_2 C13_2 Ir1_2 127.8(2)
C15_2 C14_2 C13_2 108.5(2)
C15_2 C14_2 C19_2 125.9(3)
C13_2 C14_2 C19_2 125.5(3)
C15_2 C14_2 Ir1_2 70.36(15)
C13_2 C14_2 Ir1_2 69.50(16)
C19_2 C14_2 Ir1_2 126.0(2)
C14_2 C15_2 C11_2 108.5(2)
C14_2 C15_2 C20_2 126.1(2)
C11_2 C15_2 C20_2 125.4(2)
C14_2 C15_2 Ir1_2 70.88(15)
C11_2 C15_2 Ir1_2 70.75(14)
C20_2 C15_2 Ir1_2 126.6(2)
C11_2 C16_2 H16A_2 109.5
C11_2 C16_2 H16B_2 109.5
H16A_2 C16_2 H16B_2 109.5
C11_2 C16_2 H16C_2 109.5
H16A_2 C16_2 H16C_2 109.5
H16B_2 C16_2 H16C_2 109.5
C12_2 C17_2 H17A_2 109.5
C12_2 C17_2 H17B_2 109.5
H17A_2 C17_2 H17B_2 109.5
C12_2 C17_2 H17C_2 109.5
H17A_2 C17_2 H17C_2 109.5
H17B_2 C17_2 H17C_2 109.5
C13_2 C18_2 H18A_2 109.5
C13_2 C18_2 H18B_2 109.5
H18A_2 C18_2 H18B_2 109.5
C13_2 C18_2 H18C_2 109.5
H18A_2 C18_2 H18C_2 109.5
H18B_2 C18_2 H18C_2 109.5
C14_2 C19_2 H19A_2 109.5
C14_2 C19_2 H19B_2 109.5
H19A_2 C19_2 H19B_2 109.5
C14_2 C19_2 H19C_2 109.5
H19A_2 C19_2 H19C_2 109.5
H19B_2 C19_2 H19C_2 109.5
C15_2 C20_2 H20A_2 109.5
C15_2 C20_2 H20B_2 109.5
H20A_2 C20_2 H20B_2 109.5
C15_2 C20_2 H20C_2 109.5
H20A_2 C20_2 H20C_2 109.5
H20B_2 C20_2 H20C_2 109.5
Cl4 C21 Cl3 110.85(19)
Cl4 C21 H21A 109.5
Cl3 C21 H21A 109.5
Cl4 C21 H21B 109.5
Cl3 C21 H21B 109.5
H21A C21 H21B 108.1

loop_
_geom_bond_atom_site_label_1
_geom_bond_atom_site_label_2
_geom_bond_distance
Ir1_1 O2_1 2.0992(18)
Ir1_1 N3_1 2.120(2)
Ir1_1 C11_1 2.139(3)
Ir1_1 C14_1 2.142(3)
Ir1_1 C15_1 2.143(3)
Ir1_1 C12_1 2.148(2)
Ir1_1 C13_1 2.151(3)
Ir1_1 Cl1_1 2.4177(6)
C1_1 O1_1 1.223(3)
C1_1 O2_1 1.294(3)
C1_1 C2_1 1.515(3)
C2_1 N3_1 1.489(3)
C2_1 H2A_1 0.9900
C2_1 H2B_1 0.9900
N3_1 H3A_1 0.9200
N3_1 H3B_1 0.9200
C11_1 C12_1 1.422(4)
C11_1 C15_1 1.453(4)
C11_1 C16_1 1.496(4)
C12_1 C13_1 1.468(4)
C12_1 C17_1 1.484(4)
C13_1 C14_1 1.445(4)
C13_1 C18_1 1.495(4)
C14_1 C15_1 1.448(4)
C14_1 C19_1 1.492(4)
C15_1 C20_1 1.499(4)
C16_1 H16A_1 0.9800
C16_1 H16B_1 0.9800
C16_1 H16C_1 0.9800
C17_1 H17A_1 0.9800
C17_1 H17B_1 0.9800
C17_1 H17C_1 0.9800
C18_1 H18A_1 0.9800
C18_1 H18B_1 0.9800
C18_1 H18C_1 0.9800
C19_1 H19A_1 0.9800
C19_1 H19B_1 0.9800
C19_1 H19C_1 0.9800
C20_1 H20A_1 0.9800
C20_1 H20B_1 0.9800
C20_1 H20C_1 0.9800
Ir1_2 O2_2 2.0998(18)
Ir1_2 C13_2 2.129(3)
Ir1_2 N3_2 2.129(2)
Ir1_2 C12_2 2.139(3)
Ir1_2 C15_2 2.143(3)
Ir1_2 C14_2 2.150(3)
Ir1_2 C11_2 2.158(2)
Ir1_2 Cl1_2 2.4143(7)
C1_2 O1_2 1.234(3)
C1_2 O2_2 1.283(3)
C1_2 C2_2 1.505(4)
C2_2 N3_2 1.483(3)
C2_2 H2A_2 0.9900
C2_2 H2B_2 0.9900
N3_2 H3A_2 0.9200
N3_2 H3B_2 0.9200
C11_2 C12_2 1.426(3)
C11_2 C15_2 1.456(4)
C11_2 C16_2 1.491(4)
C12_2 C13_2 1.453(4)
C12_2 C17_2 1.502(4)
C13_2 C14_2 1.444(4)
C13_2 C18_2 1.493(4)
C14_2 C15_2 1.425(4)
C14_2 C19_2 1.492(4)
C15_2 C20_2 1.497(4)
C16_2 H16A_2 0.9800
C16_2 H16B_2 0.9800
C16_2 H16C_2 0.9800
C17_2 H17A_2 0.9800
C17_2 H17B_2 0.9800
C17_2 H17C_2 0.9800
C18_2 H18A_2 0.9800
C18_2 H18B_2 0.9800
C18_2 H18C_2 0.9800
C19_2 H19A_2 0.9800
C19_2 H19B_2 0.9800
C19_2 H19C_2 0.9800
C20_2 H20A_2 0.9800
C20_2 H20B_2 0.9800
C20_2 H20C_2 0.9800
C21 Cl4 1.745(3)
C21 Cl3 1.760(4)
C21 H21A 0.9900
C21 H21B 0.9900

loop_
_geom_torsion_atom_site_label_1
_geom_torsion_atom_site_label_2
_geom_torsion_atom_site_label_3
_geom_torsion_atom_site_label_4
_geom_torsion
O1_1 C1_1 O2_1 Ir1_1 172.2(2)
C2_1 C1_1 O2_1 Ir1_1 -7.5(3)
N3_1 Ir1_1 O2_1 C1_1 14.53(18)
C11_1 Ir1_1 O2_1 C1_1 107.1(2)
C14_1 Ir1_1 O2_1 C1_1 157.17(19)
C15_1 Ir1_1 O2_1 C1_1 119.64(18)
C12_1 Ir1_1 O2_1 C1_1 -164.8(2)
C13_1 Ir1_1 O2_1 C1_1 -167.79(18)
Cl1_1 Ir1_1 O2_1 C1_1 -69.91(17)
O1_1 C1_1 C2_1 N3_1 171.9(2)
O2_1 C1_1 C2_1 N3_1 -8.3(3)
C1_1 C2_1 N3_1 Ir1_1 19.3(3)
O2_1 Ir1_1 N3_1 C2_1 -17.85(16)
C11_1 Ir1_1 N3_1 C2_1 -165.60(17)
C14_1 Ir1_1 N3_1 C2_1 -100.6(2)
C15_1 Ir1_1 N3_1 C2_1 -125.15(17)
C12_1 Ir1_1 N3_1 C2_1 161.80(17)
C13_1 Ir1_1 N3_1 C2_1 170.9(4)
Cl1_1 Ir1_1 N3_1 C2_1 70.27(16)
O2_1 Ir1_1 C11_1 C12_1 137.80(17)
N3_1 Ir1_1 C11_1 C12_1 -136.14(16)
C14_1 Ir1_1 C11_1 C12_1 81.05(18)
C15_1 Ir1_1 C11_1 C12_1 119.1(2)
C13_1 Ir1_1 C11_1 C12_1 37.86(16)
Cl1_1 Ir1_1 C11_1 C12_1 -45.85(19)
O2_1 Ir1_1 C11_1 C15_1 18.7(3)
N3_1 Ir1_1 C11_1 C15_1 104.76(15)
C14_1 Ir1_1 C11_1 C15_1 -38.05(15)
C12_1 Ir1_1 C11_1 C15_1 -119.1(2)
C13_1 Ir1_1 C11_1 C15_1 -81.24(17)
Cl1_1 Ir1_1 C11_1 C15_1 -164.95(12)
O2_1 Ir1_1 C11_1 C16_1 -101.2(3)
N3_1 Ir1_1 C11_1 C16_1 -15.2(3)
C14_1 Ir1_1 C11_1 C16_1 -158.0(3)
C15_1 Ir1_1 C11_1 C16_1 -119.9(3)
C12_1 Ir1_1 C11_1 C16_1 121.0(3)
C13_1 Ir1_1 C11_1 C16_1 158.9(3)
Cl1_1 Ir1_1 C11_1 C16_1 75.1(3)
C15_1 C11_1 C12_1 C13_1 0.3(3)
C16_1 C11_1 C12_1 C13_1 178.5(2)
Ir1_1 C11_1 C12_1 C13_1 -60.06(18)
C15_1 C11_1 C12_1 C17_1 -179.1(2)
C16_1 C11_1 C12_1 C17_1 -1.0(4)
Ir1_1 C11_1 C12_1 C17_1 120.5(3)
C15_1 C11_1 C12_1 Ir1_1 60.37(17)
C16_1 C11_1 C12_1 Ir1_1 -121.5(3)
O2_1 Ir1_1 C12_1 C11_1 -123.2(2)
N3_1 Ir1_1 C12_1 C11_1 57.6(2)
C14_1 Ir1_1 C12_1 C11_1 -80.99(18)
C15_1 Ir1_1 C12_1 C11_1 -37.61(16)
C13_1 Ir1_1 C12_1 C11_1 -119.0(2)
Cl1_1 Ir1_1 C12_1 C11_1 143.65(15)
O2_1 Ir1_1 C12_1 C13_1 -4.2(3)
N3_1 Ir1_1 C12_1 C13_1 176.60(14)
C11_1 Ir1_1 C12_1 C13_1 119.0(2)
C14_1 Ir1_1 C12_1 C13_1 37.97(16)
C15_1 Ir1_1 C12_1 C13_1 81.36(17)
Cl1_1 Ir1_1 C12_1 C13_1 -97.38(15)
O2_1 Ir1_1 C12_1 C17_1 116.4(3)
N3_1 Ir1_1 C12_1 C17_1 -62.8(3)
C11_1 Ir1_1 C12_1 C17_1 -120.4(3)
C14_1 Ir1_1 C12_1 C17_1 158.6(3)
C15_1 Ir1_1 C12_1 C17_1 -158.0(3)
C13_1 Ir1_1 C12_1 C17_1 120.6(3)
Cl1_1 Ir1_1 C12_1 C17_1 23.2(3)
C11_1 C12_1 C13_1 C14_1 -0.5(3)
C17_1 C12_1 C13_1 C14_1 179.0(2)
Ir1_1 C12_1 C13_1 C14_1 -60.62(17)
C11_1 C12_1 C13_1 C18_1 179.9(3)
C17_1 C12_1 C13_1 C18_1 -0.7(4)
Ir1_1 C12_1 C13_1 C18_1 119.7(3)
C11_1 C12_1 C13_1 Ir1_1 60.16(17)
C17_1 C12_1 C13_1 Ir1_1 -120.4(3)
O2_1 Ir1_1 C13_1 C14_1 -64.50(17)
N3_1 Ir1_1 C13_1 C14_1 106.0(4)
C11_1 Ir1_1 C13_1 C14_1 80.70(17)
C15_1 Ir1_1 C13_1 C14_1 37.22(15)
C12_1 Ir1_1 C13_1 C14_1 117.5(2)
Cl1_1 Ir1_1 C13_1 C14_1 -155.10(14)
O2_1 Ir1_1 C13_1 C12_1 178.04(14)
N3_1 Ir1_1 C13_1 C12_1 -11.5(5)
C11_1 Ir1_1 C13_1 C12_1 -36.76(16)
C14_1 Ir1_1 C13_1 C12_1 -117.5(2)
C15_1 Ir1_1 C13_1 C12_1 -80.24(17)
Cl1_1 Ir1_1 C13_1 C12_1 87.44(15)
O2_1 Ir1_1 C13_1 C18_1 58.0(3)
N3_1 Ir1_1 C13_1 C18_1 -131.5(4)
C11_1 Ir1_1 C13_1 C18_1 -156.8(3)
C14_1 Ir1_1 C13_1 C18_1 122.5(3)
C15_1 Ir1_1 C13_1 C18_1 159.7(3)
C12_1 Ir1_1 C13_1 C18_1 -120.0(3)
Cl1_1 Ir1_1 C13_1 C18_1 -32.6(3)
C12_1 C13_1 C14_1 C15_1 0.4(3)
C18_1 C13_1 C14_1 C15_1 -179.9(3)
Ir1_1 C13_1 C14_1 C15_1 -60.13(17)
C12_1 C13_1 C14_1 C19_1 176.9(2)
C18_1 C13_1 C14_1 C19_1 -3.4(4)
Ir1_1 C13_1 C14_1 C19_1 116.4(3)
C12_1 C13_1 C14_1 Ir1_1 60.57(17)
C18_1 C13_1 C14_1 Ir1_1 -119.8(3)
O2_1 Ir1_1 C14_1 C13_1 124.99(16)
N3_1 Ir1_1 C14_1 C13_1 -157.76(15)
C11_1 Ir1_1 C14_1 C13_1 -81.10(17)
C15_1 Ir1_1 C14_1 C13_1 -119.3(2)
C12_1 Ir1_1 C14_1 C13_1 -38.54(16)
Cl1_1 Ir1_1 C14_1 C13_1 34.72(19)
O2_1 Ir1_1 C14_1 C15_1 -115.70(14)
N3_1 Ir1_1 C14_1 C15_1 -38.4(2)
C11_1 Ir1_1 C14_1 C15_1 38.21(15)
C12_1 Ir1_1 C14_1 C15_1 80.77(16)
C13_1 Ir1_1 C14_1 C15_1 119.3(2)
Cl1_1 Ir1_1 C14_1 C15_1 154.03(11)
O2_1 Ir1_1 C14_1 C19_1 3.3(2)
N3_1 Ir1_1 C14_1 C19_1 80.5(3)
C11_1 Ir1_1 C14_1 C19_1 157.2(3)
C15_1 Ir1_1 C14_1 C19_1 119.0(3)
C12_1 Ir1_1 C14_1 C19_1 -160.3(3)
C13_1 Ir1_1 C14_1 C19_1 -121.7(3)
Cl1_1 Ir1_1 C14_1 C19_1 -87.0(2)
C13_1 C14_1 C15_1 C11_1 -0.3(3)
C19_1 C14_1 C15_1 C11_1 -176.8(2)
Ir1_1 C14_1 C15_1 C11_1 -60.62(17)
C13_1 C14_1 C15_1 C20_1 -173.8(2)
C19_1 C14_1 C15_1 C20_1 9.6(4)
Ir1_1 C14_1 C15_1 C20_1 125.8(3)
C13_1 C14_1 C15_1 Ir1_1 60.36(18)
C19_1 C14_1 C15_1 Ir1_1 -116.2(3)
C12_1 C11_1 C15_1 C14_1 0.0(3)
C16_1 C11_1 C15_1 C14_1 -178.2(2)
Ir1_1 C11_1 C15_1 C14_1 60.75(17)
C12_1 C11_1 C15_1 C20_1 173.7(2)
C16_1 C11_1 C15_1 C20_1 -4.5(4)
Ir1_1 C11_1 C15_1 C20_1 -125.5(3)
C12_1 C11_1 C15_1 Ir1_1 -60.78(18)
C16_1 C11_1 C15_1 Ir1_1 121.1(3)
O2_1 Ir1_1 C15_1 C14_1 72.64(15)
N3_1 Ir1_1 C15_1 C14_1 156.52(14)
C11_1 Ir1_1 C15_1 C14_1 -117.7(2)
C12_1 Ir1_1 C15_1 C14_1 -80.89(16)
C13_1 Ir1_1 C15_1 C14_1 -37.08(14)
Cl1_1 Ir1_1 C15_1 C14_1 -77.1(3)
O2_1 Ir1_1 C15_1 C11_1 -169.71(14)
N3_1 Ir1_1 C15_1 C11_1 -85.83(16)
C14_1 Ir1_1 C15_1 C11_1 117.7(2)
C12_1 Ir1_1 C15_1 C11_1 36.76(16)
C13_1 Ir1_1 C15_1 C11_1 80.57(17)
Cl1_1 Ir1_1 C15_1 C11_1 40.6(3)
O2_1 Ir1_1 C15_1 C20_1 -49.8(3)
N3_1 Ir1_1 C15_1 C20_1 34.1(3)
C11_1 Ir1_1 C15_1 C20_1 119.9(3)
C14_1 Ir1_1 C15_1 C20_1 -122.4(3)
C12_1 Ir1_1 C15_1 C20_1 156.7(3)
C13_1 Ir1_1 C15_1 C20_1 -159.5(3)
Cl1_1 Ir1_1 C15_1 C20_1 160.5(2)
O1_2 C1_2 O2_2 Ir1_2 179.0(2)
C2_2 C1_2 O2_2 Ir1_2 -0.4(3)
C13_2 Ir1_2 O2_2 C1_2 -99.2(2)
N3_2 Ir1_2 O2_2 C1_2 10.0(2)
C12_2 Ir1_2 O2_2 C1_2 -138.4(2)
C15_2 Ir1_2 O2_2 C1_2 -161.2(2)
C14_2 Ir1_2 O2_2 C1_2 -82.5(2)
C11_2 Ir1_2 O2_2 C1_2 -170.23(19)
Cl1_2 Ir1_2 O2_2 C1_2 95.9(2)
O1_2 C1_2 C2_2 N3_2 166.1(2)
O2_2 C1_2 C2_2 N3_2 -14.6(4)
C1_2 C2_2 N3_2 Ir1_2 21.5(3)
O2_2 Ir1_2 N3_2 C2_2 -16.83(18)
C13_2 Ir1_2 N3_2 C2_2 84.91(19)
C12_2 Ir1_2 N3_2 C2_2 63.9(3)
C15_2 Ir1_2 N3_2 C2_2 159.40(18)
C14_2 Ir1_2 N3_2 C2_2 124.57(19)
C11_2 Ir1_2 N3_2 C2_2 163.8(3)
Cl1_2 Ir1_2 N3_2 C2_2 -102.99(18)
O2_2 Ir1_2 C11_2 C12_2 56.96(18)
C13_2 Ir1_2 C11_2 C12_2 -37.43(16)
N3_2 Ir1_2 C11_2 C12_2 -123.8(3)
C15_2 Ir1_2 C11_2 C12_2 -117.9(2)
C14_2 Ir1_2 C11_2 C12_2 -80.77(17)
Cl1_2 Ir1_2 C11_2 C12_2 144.74(15)
O2_2 Ir1_2 C11_2 C15_2 174.88(14)
C13_2 Ir1_2 C11_2 C15_2 80.49(17)
N3_2 Ir1_2 C11_2 C15_2 -5.9(4)
C12_2 Ir1_2 C11_2 C15_2 117.9(2)
C14_2 Ir1_2 C11_2 C15_2 37.15(15)
Cl1_2 Ir1_2 C11_2 C15_2 -97.35(14)
O2_2 Ir1_2 C11_2 C16_2 -65.0(2)
C13_2 Ir1_2 C11_2 C16_2 -159.4(3)
N3_2 Ir1_2 C11_2 C16_2 114.3(3)
C12_2 Ir1_2 C11_2 C16_2 -121.9(3)
C15_2 Ir1_2 C11_2 C16_2 120.1(3)
C14_2 Ir1_2 C11_2 C16_2 157.3(3)
Cl1_2 Ir1_2 C11_2 C16_2 22.8(2)
C15_2 C11_2 C12_2 C13_2 -0.4(3)
C16_2 C11_2 C12_2 C13_2 178.5(3)
Ir1_2 C11_2 C12_2 C13_2 59.70(19)
C15_2 C11_2 C12_2 C17_2 -178.3(3)
C16_2 C11_2 C12_2 C17_2 0.6(5)
Ir1_2 C11_2 C12_2 C17_2 -118.2(3)
C15_2 C11_2 C12_2 Ir1_2 -60.06(18)
C16_2 C11_2 C12_2 Ir1_2 118.8(3)
O2_2 Ir1_2 C12_2 C11_2 -132.93(15)
C13_2 Ir1_2 C12_2 C11_2 119.6(2)
N3_2 Ir1_2 C12_2 C11_2 151.01(16)
C15_2 Ir1_2 C12_2 C11_2 38.22(15)
C14_2 Ir1_2 C12_2 C11_2 80.96(17)
Cl1_2 Ir1_2 C12_2 C11_2 -45.16(18)
O2_2 Ir1_2 C12_2 C13_2 107.47(15)
N3_2 Ir1_2 C12_2 C13_2 31.4(2)
C15_2 Ir1_2 C12_2 C13_2 -81.38(16)
C14_2 Ir1_2 C12_2 C13_2 -38.64(15)
C11_2 Ir1_2 C12_2 C13_2 -119.6(2)
Cl1_2 Ir1_2 C12_2 C13_2 -164.76(12)
O2_2 Ir1_2 C12_2 C17_2 -11.8(2)
C13_2 Ir1_2 C12_2 C17_2 -119.3(3)
N3_2 Ir1_2 C12_2 C17_2 -87.9(3)
C15_2 Ir1_2 C12_2 C17_2 159.3(3)
C14_2 Ir1_2 C12_2 C17_2 -157.9(3)
C11_2 Ir1_2 C12_2 C17_2 121.1(3)
Cl1_2 Ir1_2 C12_2 C17_2 75.9(2)
C11_2 C12_2 C13_2 C14_2 1.5(3)
C17_2 C12_2 C13_2 C14_2 179.5(3)
Ir1_2 C12_2 C13_2 C14_2 62.18(18)
C11_2 C12_2 C13_2 C18_2 176.2(3)
C17_2 C12_2 C13_2 C18_2 -5.8(5)
Ir1_2 C12_2 C13_2 C18_2 -123.1(3)
C11_2 C12_2 C13_2 Ir1_2 -60.69(19)
C17_2 C12_2 C13_2 Ir1_2 117.3(3)
O2_2 Ir1_2 C13_2 C14_2 163.91(14)
N3_2 Ir1_2 C13_2 C14_2 80.75(16)
C12_2 Ir1_2 C13_2 C14_2 -116.4(2)
C15_2 Ir1_2 C13_2 C14_2 -36.55(15)
C11_2 Ir1_2 C13_2 C14_2 -79.99(16)
Cl1_2 Ir1_2 C13_2 C14_2 -73.0(3)
O2_2 Ir1_2 C13_2 C12_2 -79.65(15)
N3_2 Ir1_2 C13_2 C12_2 -162.81(13)
C15_2 Ir1_2 C13_2 C12_2 79.89(15)
C14_2 Ir1_2 C13_2 C12_2 116.4(2)
C11_2 Ir1_2 C13_2 C12_2 36.46(14)
Cl1_2 Ir1_2 C13_2 C12_2 43.4(3)
O2_2 Ir1_2 C13_2 C18_2 41.2(3)
N3_2 Ir1_2 C13_2 C18_2 -41.9(3)
C12_2 Ir1_2 C13_2 C18_2 120.9(3)
C15_2 Ir1_2 C13_2 C18_2 -159.2(3)
C14_2 Ir1_2 C13_2 C18_2 -122.7(3)
C11_2 Ir1_2 C13_2 C18_2 157.3(3)
Cl1_2 Ir1_2 C13_2 C18_2 164.3(2)
C12_2 C13_2 C14_2 C15_2 -2.1(3)
C18_2 C13_2 C14_2 C15_2 -176.7(3)
Ir1_2 C13_2 C14_2 C15_2 59.74(18)
C12_2 C13_2 C14_2 C19_2 177.9(3)
C18_2 C13_2 C14_2 C19_2 3.3(5)
Ir1_2 C13_2 C14_2 C19_2 -120.3(3)
C12_2 C13_2 C14_2 Ir1_2 -61.80(19)
C18_2 C13_2 C14_2 Ir1_2 123.6(3)
O2_2 Ir1_2 C14_2 C15_2 -145.47(15)
C13_2 Ir1_2 C14_2 C15_2 -119.6(2)
N3_2 Ir1_2 C14_2 C15_2 129.74(15)
C12_2 Ir1_2 C14_2 C15_2 -80.62(16)
C11_2 Ir1_2 C14_2 C15_2 -37.92(15)
Cl1_2 Ir1_2 C14_2 C15_2 36.66(18)
O2_2 Ir1_2 C14_2 C13_2 -25.9(2)
N3_2 Ir1_2 C14_2 C13_2 -110.65(15)
C12_2 Ir1_2 C14_2 C13_2 38.99(15)
C15_2 Ir1_2 C14_2 C13_2 119.6(2)
C11_2 Ir1_2 C14_2 C13_2 81.69(16)
Cl1_2 Ir1_2 C14_2 C13_2 156.27(12)
O2_2 Ir1_2 C14_2 C19_2 93.8(3)
C13_2 Ir1_2 C14_2 C19_2 119.7(3)
N3_2 Ir1_2 C14_2 C19_2 9.0(3)
C12_2 Ir1_2 C14_2 C19_2 158.7(3)
C15_2 Ir1_2 C14_2 C19_2 -120.7(3)
C11_2 Ir1_2 C14_2 C19_2 -158.6(3)
Cl1_2 Ir1_2 C14_2 C19_2 -84.0(3)
C13_2 C14_2 C15_2 C11_2 1.9(3)
C19_2 C14_2 C15_2 C11_2 -178.1(3)
Ir1_2 C14_2 C15_2 C11_2 61.07(18)
C13_2 C14_2 C15_2 C20_2 178.9(3)
C19_2 C14_2 C15_2 C20_2 -1.1(4)
Ir1_2 C14_2 C15_2 C20_2 -121.9(3)
C13_2 C14_2 C15_2 Ir1_2 -59.20(19)
C19_2 C14_2 C15_2 Ir1_2 120.8(3)
C12_2 C11_2 C15_2 C14_2 -0.9(3)
C16_2 C11_2 C15_2 C14_2 -179.8(3)
Ir1_2 C11_2 C15_2 C14_2 -61.15(18)
C12_2 C11_2 C15_2 C20_2 -178.0(3)
C16_2 C11_2 C15_2 C20_2 3.1(4)
Ir1_2 C11_2 C15_2 C20_2 121.8(3)
C12_2 C11_2 C15_2 Ir1_2 60.23(18)
C16_2 C11_2 C15_2 Ir1_2 -118.7(3)
O2_2 Ir1_2 C15_2 C14_2 106.1(3)
C13_2 Ir1_2 C15_2 C14_2 37.18(15)
N3_2 Ir1_2 C15_2 C14_2 -63.69(17)
C12_2 Ir1_2 C15_2 C14_2 81.02(17)
C11_2 Ir1_2 C15_2 C14_2 118.4(2)
Cl1_2 Ir1_2 C15_2 C14_2 -153.56(14)
O2_2 Ir1_2 C15_2 C11_2 -12.4(3)
C13_2 Ir1_2 C15_2 C11_2 -81.26(17)
N3_2 Ir1_2 C15_2 C11_2 177.86(14)
C12_2 Ir1_2 C15_2 C11_2 -37.42(15)
C14_2 Ir1_2 C15_2 C11_2 -118.4(2)
Cl1_2 Ir1_2 C15_2 C11_2 87.99(14)
O2_2 Ir1_2 C15_2 C20_2 -132.7(3)
C13_2 Ir1_2 C15_2 C20_2 158.4(3)
N3_2 Ir1_2 C15_2 C20_2 57.6(3)
C12_2 Ir1_2 C15_2 C20_2 -157.7(3)
C14_2 Ir1_2 C15_2 C20_2 121.3(3)
C11_2 Ir1_2 C15_2 C20_2 -120.3(3)
Cl1_2 Ir1_2 C15_2 C20_2 -32.3(2)
